data_7703129
loop_
_publ_author_name
'Chen, Jing-Huo'
'Wei, Donghui'
'Yang, Guang'
'Ma, Jian-Gong'
'Cheng, Peng'

_publ_section_title
;
 A systematic investigation of structural transformation in a copper
 pyrazolato system: a case study.
;
_journal_issue 4
_journal_name_full 'Dalton transactions (Cambridge, England : 2003)'
_journal_page_first 1116
_journal_page_last 1123
_journal_paper_doi 10.1039/c9dt04263f
_journal_volume 49
_journal_year 2020
_chemical_formula_moiety 'C45 H30 Cl3 Cu3 N6'
_chemical_formula_sum 'C45 H30 Cl3 Cu3 N6'
_chemical_formula_weight 951.72
_space_group_crystal_system monoclinic
_space_group_IT_number 14
_space_group_name_Hall '-P 2ybc'
_space_group_name_H-M_alt 'P 1 21/c 1'
_atom_sites_solution_hydrogens geom
_atom_sites_solution_primary direct
_audit_creation_date 2019-10-29
_audit_creation_method
;
Olex2 1.2-beta
(compiled 2017.08.10 svn.r3458 for OlexSys, GUI svn.r5381)
;
_audit_update_record
;
2019-11-04 deposited with the CCDC.	2019-12-05 downloaded from the CCDC.
;
_cell_angle_alpha 90
_cell_angle_beta 98.2710(18)
_cell_angle_gamma 90
_cell_formula_units_Z 4
_cell_length_a 13.1550(2)
_cell_length_b 21.1155(3)
_cell_length_c 14.4734(3)
_cell_measurement_reflns_used 7148
_cell_measurement_temperature 120(10)
_cell_measurement_theta_max 28.4870
_cell_measurement_theta_min 3.1790
_cell_volume 3978.52(12)
_computing_cell_refinement 'CrysAlisPro 1.171.38.41 (Rigaku OD, 2015)'
_computing_data_collection 'CrysAlisPro 1.171.38.41 (Rigaku OD, 2015)'
_computing_data_reduction 'CrysAlisPro 1.171.38.41 (Rigaku OD, 2015)'
_computing_structure_refinement 'XL (Sheldrick, 2018)'
_computing_structure_solution 'XS (Sheldrick, 2018)'
_diffrn_ambient_environment N~2~
_diffrn_ambient_temperature 120(10)
_diffrn_detector 'CCD plate'
_diffrn_detector_area_resol_mean 16.2116
_diffrn_detector_type Eos
_diffrn_measured_fraction_theta_full 0.996
_diffrn_measured_fraction_theta_max 0.996
_diffrn_measurement_details
;
List of Runs (angles in degrees, time in seconds):

  # Type    Start    End  Width  t~exp~   \w     \q     \k     \f   Frames
#--------------------------------------------------------------------------
  1  \w    -47.00  -7.00   1.00   20.00    --   18.94 -57.00  30.00   40
  2  \w    -19.00  56.00   1.00   20.00    --   18.94 -99.00   0.00   75
  3  \w    -77.00   2.00   1.00   20.00    --  -19.25 -37.00  90.00   79
  4  \w      1.00  46.00   1.00   20.00    --   18.94  77.00  60.00   45
;
_diffrn_measurement_device 'four-circle diffractometer'
_diffrn_measurement_device_type 'SuperNova, Single source at offset, Eos'
_diffrn_measurement_method '\w scans'
_diffrn_orient_matrix_type 'CrysAlisPro convention (1999,Acta A55,543-557)'
_diffrn_orient_matrix_UB_11 -0.0205249000
_diffrn_orient_matrix_UB_12 -0.0300064000
_diffrn_orient_matrix_UB_13 -0.0147244000
_diffrn_orient_matrix_UB_21 0.0303284000
_diffrn_orient_matrix_UB_22 -0.0144652000
_diffrn_orient_matrix_UB_23 0.0388039000
_diffrn_orient_matrix_UB_31 -0.0403037000
_diffrn_orient_matrix_UB_32 0.0044473000
_diffrn_orient_matrix_UB_33 0.0270319000
_diffrn_radiation_monochromator mirror
_diffrn_radiation_probe x-ray
_diffrn_radiation_type MoK\a
_diffrn_radiation_wavelength 0.71073
_diffrn_reflns_av_R_equivalents 0.0292
_diffrn_reflns_av_unetI/netI 0.0433
_diffrn_reflns_Laue_measured_fraction_full 0.996
_diffrn_reflns_Laue_measured_fraction_max 0.996
_diffrn_reflns_limit_h_max 13
_diffrn_reflns_limit_h_min -15
_diffrn_reflns_limit_k_max 23
_diffrn_reflns_limit_k_min -25
_diffrn_reflns_limit_l_max 11
_diffrn_reflns_limit_l_min -17
_diffrn_reflns_number 16007
_diffrn_reflns_point_group_measured_fraction_full 0.996
_diffrn_reflns_point_group_measured_fraction_max 0.996
_diffrn_reflns_theta_full 25.025
_diffrn_reflns_theta_max 25.025
_diffrn_reflns_theta_min 3.004
_diffrn_source 'micro-focus sealed X-ray tube'
_diffrn_source_type 'SuperNova (Mo) X-ray Source'
_exptl_absorpt_coefficient_mu 1.833
_exptl_absorpt_correction_T_max 1.00000
_exptl_absorpt_correction_T_min 0.86506
_exptl_absorpt_correction_type multi-scan
_exptl_absorpt_process_details
;
CrysAlisPro 1.171.38.41 (Rigaku Oxford Diffraction, 2015)
Empirical absorption correction using spherical harmonics,
 implemented in SCALE3 ABSPACK scaling algorithm.
;
_exptl_crystal_colour 'clear light colourless'
_exptl_crystal_colour_lustre clear
_exptl_crystal_colour_modifier light
_exptl_crystal_colour_primary colourless
_exptl_crystal_density_diffrn 1.589
_exptl_crystal_description block
_exptl_crystal_F_000 1920
_exptl_crystal_size_max 0.3
_exptl_crystal_size_mid 0.27
_exptl_crystal_size_min 0.25
_refine_diff_density_max 0.321
_refine_diff_density_min -0.283
_refine_diff_density_rms 0.065
_refine_ls_extinction_method none
_refine_ls_goodness_of_fit_ref 1.023
_refine_ls_hydrogen_treatment constr
_refine_ls_matrix_type full
_refine_ls_number_parameters 514
_refine_ls_number_reflns 7002
_refine_ls_number_restraints 0
_refine_ls_restrained_S_all 1.023
_refine_ls_R_factor_all 0.0397
_refine_ls_R_factor_gt 0.0305
_refine_ls_shift/su_max 0.001
_refine_ls_shift/su_mean 0.000
_refine_ls_structure_factor_coef Fsqd
_refine_ls_weighting_details 'w=1/[\s^2^(Fo^2^)+(0.0218P)^2^+1.3986P] where P=(Fo^2^+2Fc^2^)/3'
_refine_ls_weighting_scheme calc
_refine_ls_wR_factor_gt 0.0606
_refine_ls_wR_factor_ref 0.0647
_reflns_Friedel_coverage 0.000
_reflns_number_gt 5945
_reflns_number_total 7002
_reflns_threshold_expression 'I > 2\s(I)'
_cod_data_source_file c9dt04263f2.cif
_cod_data_source_block (CuIpz)3
_cod_depositor_comments 'Adding full bibliography for 7703129--7703138.cif.'
_cod_original_cell_volume 3978.53(12)
_cod_database_code 7703129
_shelx_shelxl_version_number 2018/3
_chemical_oxdiff_formula 'C H O N Cu Cl'
_chemical_oxdiff_usercomment 4-Cl-CU
_shelx_space_group_comment
;
The symmetry employed for this shelxl refinement is uniquely defined
by the following loop, which should always be used as a source of
symmetry information in preference to the above space-group names.
They are only intended as comments.
;
_reflns_odcompleteness_completeness 99.81
_reflns_odcompleteness_iscentric 1
_reflns_odcompleteness_theta 26.32
_olex2_refinement_description
;
1. Fixed Uiso
 At 1.2 times of:
  All C(H) groups
2.a Aromatic/amide H refined with riding coordinates:
 C45(H45), C32(H32), C11(H11), C37(H37), C41(H41), C39(H39), C12(H12),
 C35(H35), C20(H20), C15(H15), C13(H13), C24(H24), C29(H29), C33(H33), C42(H42),
  C44(H44), C14(H14), C26(H26), C27(H27), C21(H21), C23(H23), C36(H36),
 C31(H31), C38(H38), C25(H25), C17(H17), C18(H18), C43(H43), C30(H30), C19(H19)
;
_olex2_submission_special_instructions 'No special instructions were received'
_oxdiff_exptl_absorpt_empirical_details
;
Empirical correction (ABSPACK) includes:
- Absorption correction using spherical harmonics
- Frame scaling
;
_oxdiff_exptl_absorpt_empirical_full_max 1.250
_oxdiff_exptl_absorpt_empirical_full_min 0.775

loop_
_space_group_symop_operation_xyz
'x, y, z'
'-x, y+1/2, -z+1/2'
'-x, -y, -z'
'x, -y-1/2, z-1/2'

loop_
_atom_site_label
_atom_site_type_symbol
_atom_site_fract_x
_atom_site_fract_y
_atom_site_fract_z
_atom_site_U_iso_or_equiv
_atom_site_adp_type
_atom_site_occupancy
_atom_site_site_symmetry_order
_atom_site_calc_flag
_atom_site_refinement_flags_posn
Cu3 Cu 0.32868(2) 0.40065(2) 0.56352(2) 0.01979(9) Uani 1 1 d .
Cu1 Cu 0.17058(2) 0.51851(2) 0.56852(2) 0.01823(8) Uani 1 1 d .
Cu2 Cu 0.29894(2) 0.49728(2) 0.39688(2) 0.01905(9) Uani 1 1 d .
Cl1 Cl 0.01617(5) 0.69297(3) 0.28498(5) 0.02410(15) Uani 1 1 d .
Cl2 Cl 0.66899(5) 0.36728(3) 0.36635(5) 0.02730(16) Uani 1 1 d .
Cl3 Cl 0.19255(6) 0.37915(3) 0.90839(5) 0.03068(17) Uani 1 1 d .
N1 N 0.13914(15) 0.56434(9) 0.45785(14) 0.0162(5) Uani 1 1 d .
N4 N 0.42576(15) 0.40152(9) 0.48128(15) 0.0190(5) Uani 1 1 d .
N5 N 0.24040(15) 0.40662(9) 0.65320(14) 0.0172(5) Uani 1 1 d .
N2 N 0.18507(15) 0.54982(9) 0.38134(14) 0.0186(5) Uani 1 1 d .
N3 N 0.41498(15) 0.44676(9) 0.41304(14) 0.0184(5) Uani 1 1 d .
N6 N 0.19784(15) 0.46417(9) 0.67063(15) 0.0180(5) Uani 1 1 d .
C5 C 0.55907(17) 0.39589(11) 0.40406(18) 0.0181(6) Uani 1 1 d .
C40 C 0.12249(18) 0.51777(11) 0.79710(18) 0.0179(6) Uani 1 1 d .
C2 C 0.08495(18) 0.63276(11) 0.34547(18) 0.0181(6) Uani 1 1 d .
C10 C 0.01701(18) 0.64325(11) 0.50394(17) 0.0182(6) Uani 1 1 d .
C8 C 0.20115(18) 0.40419(11) 0.79665(17) 0.0187(6) Uani 1 1 d .
C9 C 0.17234(17) 0.46296(11) 0.75764(17) 0.0169(6) Uani 1 1 d .
C22 C 0.50440(18) 0.48770(12) 0.28687(18) 0.0201(6) Uani 1 1 d .
C28 C 0.55036(19) 0.31524(12) 0.53575(18) 0.0201(6) Uani 1 1 d .
C45 C 0.0500(2) 0.50949(13) 0.8568(2) 0.0276(7) Uani 1 1 d .
H45 H 0.0318 0.4679 0.8735 0.033 Uiso 1 1 calc R
C32 C 0.6914(2) 0.25647(13) 0.6188(2) 0.0325(7) Uani 1 1 d .
H32 H 0.7624 0.2534 0.6428 0.039 Uiso 1 1 calc R
C3 C 0.15301(18) 0.59101(11) 0.31179(18) 0.0181(6) Uani 1 1 d .
C11 C 0.0176(2) 0.70878(12) 0.51602(18) 0.0241(6) Uani 1 1 d .
H11 H 0.0586 0.7345 0.4821 0.029 Uiso 1 1 calc R
C4 C 0.49611(18) 0.44403(11) 0.36491(17) 0.0177(6) Uani 1 1 d .
C37 C 0.3138(2) 0.17324(13) 0.7190(2) 0.0310(7) Uani 1 1 d .
H37 H 0.3280 0.1292 0.7170 0.037 Uiso 1 1 calc R
C16 C 0.18805(19) 0.58722(13) 0.21961(18) 0.0229(6) Uani 1 1 d .
C41 C 0.1462(2) 0.57912(12) 0.77298(19) 0.0250(6) Uani 1 1 d .
H41 H 0.1962 0.5857 0.7327 0.030 Uiso 1 1 calc R
C39 C 0.23056(19) 0.26577(12) 0.64929(19) 0.0225(6) Uani 1 1 d .
H39 H 0.1875 0.2851 0.5987 0.027 Uiso 1 1 calc R
C12 C -0.0408(2) 0.73650(14) 0.5766(2) 0.0330(7) Uani 1 1 d .
H12 H -0.0399 0.7812 0.5841 0.040 Uiso 1 1 calc R
C34 C 0.27163(18) 0.30231(11) 0.72608(17) 0.0170(6) Uani 1 1 d .
C35 C 0.33476(19) 0.27300(12) 0.79906(19) 0.0242(6) Uani 1 1 d .
H35 H 0.3639 0.2970 0.8518 0.029 Uiso 1 1 calc R
C1 C 0.07745(17) 0.61486(11) 0.43662(18) 0.0165(5) Uani 1 1 d .
C20 C 0.2423(2) 0.52558(16) 0.0951(2) 0.0394(8) Uani 1 1 d .
H20 H 0.2567 0.4856 0.0699 0.047 Uiso 1 1 calc R
C15 C -0.04197(19) 0.60614(13) 0.55534(19) 0.0273(7) Uani 1 1 d .
H15 H -0.0421 0.5614 0.5490 0.033 Uiso 1 1 calc R
C13 C -0.1005(2) 0.69985(15) 0.6264(2) 0.0377(8) Uani 1 1 d .
H13 H -0.1412 0.7192 0.6676 0.045 Uiso 1 1 calc R
C24 C 0.4807(2) 0.59192(13) 0.2170(2) 0.0320(7) Uani 1 1 d .
H24 H 0.4592 0.6347 0.2204 0.038 Uiso 1 1 calc R
C29 C 0.4843(2) 0.26606(13) 0.5514(2) 0.0295(7) Uani 1 1 d .
H29 H 0.4131 0.2695 0.5289 0.035 Uiso 1 1 calc R
C33 C 0.6545(2) 0.31012(12) 0.57084(19) 0.0256(6) Uani 1 1 d .
H33 H 0.7002 0.3437 0.5617 0.031 Uiso 1 1 calc R
C42 C 0.0984(2) 0.63077(13) 0.8064(2) 0.0305(7) Uani 1 1 d .
H42 H 0.1142 0.6723 0.7876 0.037 Uiso 1 1 calc R
C6 C 0.51452(17) 0.36979(11) 0.47698(18) 0.0178(6) Uani 1 1 d .
C44 C 0.0038(2) 0.56142(14) 0.8924(2) 0.0334(7) Uani 1 1 d .
H44 H -0.0444 0.5551 0.9345 0.040 Uiso 1 1 calc R
C14 C -0.1008(2) 0.63485(15) 0.6162(2) 0.0382(8) Uani 1 1 d .
H14 H -0.1415 0.6095 0.6509 0.046 Uiso 1 1 calc R
C26 C 0.5493(2) 0.50862(15) 0.1339(2) 0.0360(8) Uani 1 1 d .
H26 H 0.5753 0.4940 0.0798 0.043 Uiso 1 1 calc R
C27 C 0.5423(2) 0.46678(14) 0.20716(19) 0.0286(7) Uani 1 1 d .
H27 H 0.5633 0.4240 0.2027 0.034 Uiso 1 1 calc R
C21 C 0.2101(2) 0.52878(14) 0.1822(2) 0.0295(7) Uani 1 1 d .
H21 H 0.2032 0.4910 0.2165 0.035 Uiso 1 1 calc R
C7 C 0.24172(17) 0.36958(11) 0.72893(17) 0.0173(6) Uani 1 1 d .
C23 C 0.47345(19) 0.55092(12) 0.2909(2) 0.0240(6) Uani 1 1 d .
H23 H 0.4472 0.5660 0.3446 0.029 Uiso 1 1 calc R
C36 C 0.3551(2) 0.20850(13) 0.7948(2) 0.0319(7) Uani 1 1 d .
H36 H 0.3981 0.1887 0.8448 0.038 Uiso 1 1 calc R
C31 C 0.6260(2) 0.20709(14) 0.6322(2) 0.0383(8) Uani 1 1 d .
H31 H 0.6523 0.1698 0.6638 0.046 Uiso 1 1 calc R
C38 C 0.2520(2) 0.20158(13) 0.6462(2) 0.0298(7) Uani 1 1 d .
H38 H 0.2239 0.1772 0.5935 0.036 Uiso 1 1 calc R
C25 C 0.5190(2) 0.57074(15) 0.1388(2) 0.0368(8) Uani 1 1 d .
H25 H 0.5244 0.5989 0.0885 0.044 Uiso 1 1 calc R
C17 C 0.2014(2) 0.64197(14) 0.1687(2) 0.0329(7) Uani 1 1 d .
H17 H 0.1887 0.6823 0.1939 0.039 Uiso 1 1 calc R
C18 C 0.2332(2) 0.63793(17) 0.0813(2) 0.0438(9) Uani 1 1 d .
H18 H 0.2410 0.6754 0.0466 0.053 Uiso 1 1 calc R
C43 C 0.0274(2) 0.62196(13) 0.8673(2) 0.0317(7) Uani 1 1 d .
H43 H -0.0047 0.6574 0.8915 0.038 Uiso 1 1 calc R
C30 C 0.5218(2) 0.21211(14) 0.5995(2) 0.0404(8) Uani 1 1 d .
H30 H 0.4764 0.1788 0.6100 0.048 Uiso 1 1 calc R
C19 C 0.2534(2) 0.57989(18) 0.0450(2) 0.0449(9) Uani 1 1 d .
H19 H 0.2750 0.5773 -0.0148 0.054 Uiso 1 1 calc R

loop_
_atom_site_aniso_label
_atom_site_aniso_U_11
_atom_site_aniso_U_22
_atom_site_aniso_U_33
_atom_site_aniso_U_23
_atom_site_aniso_U_13
_atom_site_aniso_U_12
Cu3 0.02092(17) 0.02355(18) 0.01651(18) 0.00333(14) 0.00819(14) 0.00470(13)
Cu1 0.02326(17) 0.01748(16) 0.01432(18) 0.00357(14) 0.00397(14) 0.00242(12)
Cu2 0.01971(17) 0.01984(17) 0.01801(18) 0.00055(14) 0.00414(14) 0.00473(12)
Cl1 0.0251(3) 0.0250(3) 0.0213(4) 0.0074(3) 0.0003(3) 0.0076(3)
Cl2 0.0193(3) 0.0349(4) 0.0301(4) 0.0005(3) 0.0115(3) 0.0049(3)
Cl3 0.0543(5) 0.0251(4) 0.0146(4) 0.0042(3) 0.0117(3) -0.0028(3)
N1 0.0215(11) 0.0155(11) 0.0117(11) 0.0006(9) 0.0034(9) 0.0019(8)
N4 0.0191(11) 0.0206(11) 0.0175(12) 0.0017(10) 0.0032(9) 0.0044(9)
N5 0.0186(11) 0.0190(11) 0.0145(12) 0.0041(10) 0.0036(9) 0.0033(9)
N2 0.0226(11) 0.0192(11) 0.0144(12) -0.0004(10) 0.0044(9) 0.0024(9)
N3 0.0213(11) 0.0179(11) 0.0167(12) 0.0001(10) 0.0048(9) 0.0017(9)
N6 0.0199(11) 0.0184(11) 0.0168(12) 0.0021(10) 0.0062(9) 0.0026(9)
C5 0.0129(12) 0.0220(13) 0.0204(15) -0.0064(12) 0.0058(11) -0.0002(10)
C40 0.0180(13) 0.0210(13) 0.0143(14) -0.0027(12) 0.0008(11) -0.0017(10)
C2 0.0174(13) 0.0172(13) 0.0188(15) 0.0020(12) -0.0004(11) 0.0007(10)
C10 0.0184(13) 0.0214(14) 0.0138(14) -0.0032(12) -0.0010(11) 0.0035(10)
C8 0.0214(13) 0.0219(14) 0.0129(14) 0.0030(12) 0.0034(11) -0.0052(10)
C9 0.0142(12) 0.0217(13) 0.0154(14) -0.0007(11) 0.0041(11) -0.0041(10)
C22 0.0149(13) 0.0261(14) 0.0188(15) 0.0016(12) 0.0005(11) -0.0034(10)
C28 0.0214(14) 0.0239(14) 0.0152(15) -0.0022(12) 0.0040(11) 0.0056(11)
C45 0.0291(16) 0.0276(15) 0.0285(17) -0.0009(13) 0.0120(13) -0.0047(12)
C32 0.0243(15) 0.0385(17) 0.0326(19) 0.0057(15) -0.0032(13) 0.0065(13)
C3 0.0184(13) 0.0200(13) 0.0149(14) 0.0027(12) -0.0009(11) -0.0010(10)
C11 0.0320(15) 0.0224(14) 0.0163(15) -0.0015(12) -0.0019(12) 0.0050(11)
C4 0.0177(13) 0.0197(13) 0.0158(14) -0.0080(12) 0.0026(11) -0.0040(10)
C37 0.0398(17) 0.0208(15) 0.0356(19) 0.0019(14) 0.0161(15) 0.0032(13)
C16 0.0185(13) 0.0352(16) 0.0143(15) 0.0011(13) 0.0002(11) 0.0042(11)
C41 0.0250(14) 0.0247(14) 0.0271(17) -0.0022(13) 0.0099(13) -0.0037(11)
C39 0.0183(13) 0.0295(15) 0.0199(15) 0.0009(13) 0.0036(12) 0.0012(11)
C12 0.0374(17) 0.0325(17) 0.0248(17) -0.0114(14) -0.0101(14) 0.0141(13)
C34 0.0142(12) 0.0210(13) 0.0171(14) 0.0040(12) 0.0066(11) -0.0014(10)
C35 0.0247(14) 0.0255(15) 0.0217(16) 0.0018(13) 0.0010(12) -0.0008(11)
C1 0.0166(13) 0.0142(12) 0.0178(14) 0.0001(11) 0.0000(11) -0.0020(10)
C20 0.0309(17) 0.061(2) 0.0262(18) -0.0182(17) 0.0041(14) 0.0040(15)
C15 0.0244(15) 0.0313(16) 0.0269(17) -0.0073(14) 0.0061(13) -0.0066(12)
C13 0.0276(16) 0.054(2) 0.0310(19) -0.0236(16) 0.0018(14) 0.0098(14)
C24 0.0289(16) 0.0282(16) 0.0374(19) 0.0064(15) -0.0009(14) -0.0083(12)
C29 0.0218(14) 0.0367(17) 0.0313(18) 0.0106(14) 0.0084(13) 0.0033(12)
C33 0.0261(15) 0.0232(14) 0.0259(17) -0.0024(13) -0.0017(13) 0.0012(11)
C42 0.0312(16) 0.0220(15) 0.0378(19) -0.0047(14) 0.0037(14) -0.0035(12)
C6 0.0151(13) 0.0215(13) 0.0165(14) -0.0041(12) 0.0010(11) -0.0010(10)
C44 0.0288(16) 0.0412(18) 0.0332(18) -0.0109(15) 0.0149(14) -0.0049(13)
C14 0.0270(16) 0.058(2) 0.0318(19) -0.0104(17) 0.0132(14) -0.0103(15)
C26 0.0323(17) 0.056(2) 0.0215(17) 0.0029(16) 0.0107(14) -0.0029(15)
C27 0.0292(16) 0.0369(17) 0.0210(16) 0.0013(14) 0.0081(13) 0.0003(13)
C21 0.0255(15) 0.0400(17) 0.0221(17) -0.0065(14) 0.0001(13) 0.0019(13)
C7 0.0147(12) 0.0224(14) 0.0144(14) 0.0031(12) 0.0010(10) -0.0021(10)
C23 0.0227(14) 0.0230(14) 0.0257(16) -0.0006(13) 0.0018(12) -0.0061(11)
C36 0.0345(17) 0.0311(17) 0.0296(18) 0.0125(15) 0.0031(14) 0.0089(13)
C31 0.0426(19) 0.0350(18) 0.039(2) 0.0179(16) 0.0109(16) 0.0114(14)
C38 0.0317(16) 0.0288(16) 0.0308(18) -0.0094(14) 0.0110(14) -0.0005(13)
C25 0.0314(17) 0.0456(19) 0.0327(19) 0.0158(16) 0.0022(14) -0.0094(14)
C17 0.0324(16) 0.0439(18) 0.0235(17) 0.0081(15) 0.0081(14) 0.0060(14)
C18 0.0393(18) 0.067(2) 0.0274(19) 0.0187(18) 0.0103(15) 0.0076(17)
C43 0.0244(15) 0.0334(17) 0.0366(19) -0.0157(15) 0.0016(14) 0.0031(12)
C30 0.0320(17) 0.0403(18) 0.051(2) 0.0224(17) 0.0151(16) 0.0008(14)
C19 0.0342(18) 0.082(3) 0.0188(17) -0.0004(19) 0.0056(14) 0.0061(18)

loop_
_atom_type_symbol
_atom_type_description
_atom_type_scat_dispersion_real
_atom_type_scat_dispersion_imag
_atom_type_scat_source
C C 0.0033 0.0016 'International Tables Vol C Tables 4.2.6.8 and 6.1.1.4'
H H 0.0000 0.0000 'International Tables Vol C Tables 4.2.6.8 and 6.1.1.4'
Cl Cl 0.1484 0.1585 'International Tables Vol C Tables 4.2.6.8 and 6.1.1.4'
Cu Cu 0.3201 1.2651 'International Tables Vol C Tables 4.2.6.8 and 6.1.1.4'
N N 0.0061 0.0033 'International Tables Vol C Tables 4.2.6.8 and 6.1.1.4'

loop_
_geom_angle_atom_site_label_1
_geom_angle_atom_site_label_2
_geom_angle_atom_site_label_3
_geom_angle
N5 Cu3 N4 173.68(9)
N6 Cu1 N1 173.22(9)
N3 Cu2 N2 178.42(9)
N2 N1 Cu1 120.57(15)
C1 N1 Cu1 131.10(16)
C1 N1 N2 108.28(19)
N3 N4 Cu3 117.27(14)
C6 N4 Cu3 134.20(18)
C6 N4 N3 108.24(18)
N6 N5 Cu3 119.82(14)
C7 N5 Cu3 126.25(16)
C7 N5 N6 108.79(19)
N1 N2 Cu2 118.61(16)
C3 N2 Cu2 129.54(16)
C3 N2 N1 109.35(18)
N4 N3 Cu2 119.51(14)
C4 N3 Cu2 130.95(17)
C4 N3 N4 109.49(19)
N5 N6 Cu1 115.78(15)
C9 N6 Cu1 134.92(17)
C9 N6 N5 108.45(19)
C4 C5 Cl2 127.46(19)
C4 C5 C6 108.0(2)
C6 C5 Cl2 124.3(2)
C45 C40 C9 121.5(2)
C45 C40 C41 118.3(2)
C41 C40 C9 120.2(2)
C3 C2 Cl1 127.3(2)
C1 C2 Cl1 125.37(19)
C1 C2 C3 107.3(2)
C11 C10 C1 119.6(2)
C15 C10 C11 119.0(2)
C15 C10 C1 121.4(2)
C9 C8 Cl3 127.14(19)
C7 C8 Cl3 125.82(19)
C7 C8 C9 107.0(2)
N6 C9 C40 121.8(2)
N6 C9 C8 107.8(2)
C8 C9 C40 130.4(2)
C27 C22 C4 120.7(2)
C27 C22 C23 118.5(2)
C23 C22 C4 120.7(2)
C29 C28 C33 119.1(2)
C29 C28 C6 121.5(2)
C33 C28 C6 119.2(2)
C40 C45 H45 119.7
C40 C45 C44 120.6(2)
C44 C45 H45 119.7
C33 C32 H32 119.7
C33 C32 C31 120.5(3)
C31 C32 H32 119.7
N2 C3 C2 107.1(2)
N2 C3 C16 122.3(2)
C2 C3 C16 130.6(2)
C10 C11 H11 119.7
C12 C11 C10 120.6(3)
C12 C11 H11 119.7
N3 C4 C5 106.9(2)
N3 C4 C22 121.1(2)
C5 C4 C22 132.0(2)
C36 C37 H37 120.0
C36 C37 C38 120.0(3)
C38 C37 H37 120.0
C21 C16 C3 120.6(2)
C21 C16 C17 118.6(2)
C17 C16 C3 120.8(2)
C40 C41 H41 119.4
C42 C41 C40 121.3(2)
C42 C41 H41 119.4
C34 C39 H39 119.7
C38 C39 H39 119.7
C38 C39 C34 120.6(3)
C11 C12 H12 119.8
C11 C12 C13 120.4(3)
C13 C12 H12 119.8
C39 C34 C7 118.7(2)
C35 C34 C39 118.6(2)
C35 C34 C7 122.6(2)
C34 C35 H35 120.0
C36 C35 C34 120.0(3)
C36 C35 H35 120.0
N1 C1 C2 108.0(2)
N1 C1 C10 122.4(2)
C2 C1 C10 129.6(2)
C21 C20 H20 119.7
C19 C20 H20 119.7
C19 C20 C21 120.5(3)
C10 C15 H15 120.1
C10 C15 C14 119.8(3)
C14 C15 H15 120.1
C12 C13 H13 120.1
C12 C13 C14 119.7(3)
C14 C13 H13 120.1
C23 C24 H24 119.9
C25 C24 H24 119.9
C25 C24 C23 120.2(3)
C28 C29 H29 119.7
C30 C29 C28 120.6(3)
C30 C29 H29 119.7
C28 C33 H33 119.9
C32 C33 C28 120.2(3)
C32 C33 H33 119.9
C41 C42 H42 120.0
C41 C42 C43 119.9(3)
C43 C42 H42 120.0
N4 C6 C5 107.4(2)
N4 C6 C28 124.6(2)
C5 C6 C28 127.9(2)
C45 C44 H44 119.7
C43 C44 C45 120.6(2)
C43 C44 H44 119.7
C15 C14 H14 119.8
C13 C14 C15 120.5(3)
C13 C14 H14 119.8
C27 C26 H26 119.5
C25 C26 H26 119.5
C25 C26 C27 120.9(3)
C22 C27 C26 120.0(3)
C22 C27 H27 120.0
C26 C27 H27 120.0
C16 C21 H21 119.9
C20 C21 C16 120.2(3)
C20 C21 H21 119.9
N5 C7 C8 107.9(2)
N5 C7 C34 120.6(2)
C8 C7 C34 131.1(2)
C22 C23 H23 119.7
C24 C23 C22 120.6(3)
C24 C23 H23 119.7
C37 C36 C35 120.7(3)
C37 C36 H36 119.6
C35 C36 H36 119.6
C32 C31 H31 120.1
C32 C31 C30 119.9(3)
C30 C31 H31 120.1
C37 C38 C39 120.1(3)
C37 C38 H38 119.9
C39 C38 H38 119.9
C24 C25 H25 120.2
C26 C25 C24 119.6(3)
C26 C25 H25 120.2
C16 C17 H17 119.8
C18 C17 C16 120.5(3)
C18 C17 H17 119.8
C17 C18 H18 119.9
C19 C18 C17 120.2(3)
C19 C18 H18 119.9
C42 C43 H43 120.3
C44 C43 C42 119.4(2)
C44 C43 H43 120.3
C29 C30 H30 120.1
C31 C30 C29 119.7(3)
C31 C30 H30 120.1
C20 C19 H19 120.0
C18 C19 C20 120.0(3)
C18 C19 H19 120.0

loop_
_geom_bond_atom_site_label_1
_geom_bond_atom_site_label_2
_geom_bond_distance
Cu3 N4 1.8670(19)
Cu3 N5 1.8663(18)
Cu1 N1 1.866(2)
Cu1 N6 1.865(2)
Cu2 N2 1.852(2)
Cu2 N3 1.849(2)
Cl1 C2 1.724(2)
Cl2 C5 1.726(2)
Cl3 C8 1.721(2)
N1 N2 1.370(3)
N1 C1 1.349(3)
N4 N3 1.367(3)
N4 C6 1.355(3)
N5 N6 1.376(3)
N5 C7 1.345(3)
N2 C3 1.351(3)
N3 C4 1.357(3)
N6 C9 1.349(3)
C5 C4 1.380(3)
C5 C6 1.393(3)
C40 C9 1.484(3)
C40 C45 1.387(3)
C40 C41 1.389(3)
C2 C3 1.394(3)
C2 C1 1.390(3)
C10 C11 1.395(3)
C10 C1 1.471(3)
C10 C15 1.391(3)
C8 C9 1.393(3)
C8 C7 1.389(3)
C22 C4 1.474(3)
C22 C27 1.393(3)
C22 C23 1.399(3)
C28 C29 1.393(3)
C28 C33 1.395(4)
C28 C6 1.469(3)
C45 H45 0.9500
C45 C44 1.388(4)
C32 H32 0.9500
C32 C33 1.380(4)
C32 C31 1.384(4)
C3 C16 1.475(3)
C11 H11 0.9500
C11 C12 1.376(3)
C37 H37 0.9500
C37 C36 1.371(4)
C37 C38 1.373(4)
C16 C21 1.395(4)
C16 C17 1.396(4)
C41 H41 0.9500
C41 C42 1.380(3)
C39 H39 0.9500
C39 C34 1.396(4)
C39 C38 1.387(4)
C12 H12 0.9500
C12 C13 1.378(4)
C34 C35 1.391(4)
C34 C7 1.476(3)
C35 H35 0.9500
C35 C36 1.391(4)
C20 H20 0.9500
C20 C21 1.387(4)
C20 C19 1.376(4)
C15 H15 0.9500
C15 C14 1.392(4)
C13 H13 0.9500
C13 C14 1.380(4)
C24 H24 0.9500
C24 C23 1.390(4)
C24 C25 1.378(4)
C29 H29 0.9500
C29 C30 1.388(4)
C33 H33 0.9500
C42 H42 0.9500
C42 C43 1.387(4)
C44 H44 0.9500
C44 C43 1.376(4)
C14 H14 0.9500
C26 H26 0.9500
C26 C27 1.393(4)
C26 C25 1.376(4)
C27 H27 0.9500
C21 H21 0.9500
C23 H23 0.9500
C36 H36 0.9500
C31 H31 0.9500
C31 C30 1.388(4)
C38 H38 0.9500
C25 H25 0.9500
C17 H17 0.9500
C17 C18 1.390(4)
C18 H18 0.9500
C18 C19 1.375(4)
C43 H43 0.9500
C30 H30 0.9500
C19 H19 0.9500

loop_
_geom_torsion_atom_site_label_1
_geom_torsion_atom_site_label_2
_geom_torsion_atom_site_label_3
_geom_torsion_atom_site_label_4
_geom_torsion
Cu3 N4 N3 Cu2 -7.3(2)
Cu3 N4 N3 C4 174.91(16)
Cu3 N4 C6 C5 -173.77(19)
Cu3 N4 C6 C28 10.0(4)
Cu3 N5 N6 Cu1 32.6(2)
Cu3 N5 N6 C9 -156.30(17)
Cu3 N5 C7 C8 153.19(17)
Cu3 N5 C7 C34 -33.2(3)
Cu1 N1 N2 Cu2 -13.8(2)
Cu1 N1 N2 C3 -177.57(16)
Cu1 N1 C1 C2 177.09(17)
Cu1 N1 C1 C10 -2.0(3)
Cu1 N6 C9 C40 -10.1(4)
Cu1 N6 C9 C8 169.87(19)
Cu2 N2 C3 C2 -161.40(17)
Cu2 N2 C3 C16 19.3(4)
Cu2 N3 C4 C5 -177.45(18)
Cu2 N3 C4 C22 2.5(3)
Cl1 C2 C3 N2 -176.87(19)
Cl1 C2 C3 C16 2.4(4)
Cl1 C2 C1 N1 177.07(17)
Cl1 C2 C1 C10 -3.9(4)
Cl2 C5 C4 N3 175.17(18)
Cl2 C5 C4 C22 -4.8(4)
Cl2 C5 C6 N4 -175.23(18)
Cl2 C5 C6 C28 0.8(4)
Cl3 C8 C9 N6 176.27(19)
Cl3 C8 C9 C40 -3.7(4)
Cl3 C8 C7 N5 -176.36(18)
Cl3 C8 C7 C34 11.0(4)
N1 N2 C3 C2 0.1(3)
N1 N2 C3 C16 -179.3(2)
N4 N3 C4 C5 0.0(3)
N4 N3 C4 C22 180.0(2)
N5 N6 C9 C40 -178.8(2)
N5 N6 C9 C8 1.2(3)
N2 N1 C1 C2 -0.3(3)
N2 N1 C1 C10 -179.4(2)
N2 C3 C16 C21 32.7(4)
N2 C3 C16 C17 -146.2(3)
N3 N4 C6 C5 -0.3(3)
N3 N4 C6 C28 -176.5(2)
N6 N5 C7 C8 -1.1(3)
N6 N5 C7 C34 172.5(2)
C40 C45 C44 C43 1.6(5)
C40 C41 C42 C43 1.9(4)
C2 C3 C16 C21 -146.4(3)
C2 C3 C16 C17 34.6(4)
C10 C11 C12 C13 0.2(4)
C10 C15 C14 C13 -0.5(4)
C9 C40 C45 C44 -179.6(3)
C9 C40 C41 C42 177.9(3)
C9 C8 C7 N5 1.8(3)
C9 C8 C7 C34 -170.9(2)
C28 C29 C30 C31 -0.1(5)
C45 C40 C9 N6 145.1(3)
C45 C40 C9 C8 -34.9(4)
C45 C40 C41 C42 -0.7(4)
C45 C44 C43 C42 -0.4(5)
C32 C31 C30 C29 1.6(5)
C3 C2 C1 N1 0.4(3)
C3 C2 C1 C10 179.4(2)
C3 C16 C21 C20 179.5(3)
C3 C16 C17 C18 -179.2(3)
C11 C10 C1 N1 132.8(3)
C11 C10 C1 C2 -46.0(4)
C11 C10 C15 C14 1.3(4)
C11 C12 C13 C14 0.7(4)
C4 C5 C6 N4 0.3(3)
C4 C5 C6 C28 176.4(2)
C4 C22 C27 C26 179.8(2)
C4 C22 C23 C24 -179.6(2)
C16 C17 C18 C19 -1.1(5)
C41 C40 C9 N6 -33.5(4)
C41 C40 C9 C8 146.5(3)
C41 C40 C45 C44 -1.0(4)
C41 C42 C43 C44 -1.3(4)
C39 C34 C35 C36 -0.5(3)
C39 C34 C7 N5 -45.4(3)
C39 C34 C7 C8 126.5(3)
C12 C13 C14 C15 -0.5(5)
C34 C39 C38 C37 0.2(4)
C34 C35 C36 C37 0.2(4)
C35 C34 C7 N5 138.1(2)
C35 C34 C7 C8 -50.0(4)
C1 N1 N2 Cu2 163.95(16)
C1 N1 N2 C3 0.2(3)
C1 C2 C3 N2 -0.3(3)
C1 C2 C3 C16 179.0(3)
C1 C10 C11 C12 178.1(2)
C1 C10 C15 C14 -177.9(3)
C15 C10 C11 C12 -1.2(4)
C15 C10 C1 N1 -47.9(4)
C15 C10 C1 C2 133.2(3)
C29 C28 C33 C32 1.2(4)
C29 C28 C6 N4 44.9(4)
C29 C28 C6 C5 -130.5(3)
C33 C28 C29 C30 -1.3(4)
C33 C28 C6 N4 -140.2(3)
C33 C28 C6 C5 44.4(4)
C33 C32 C31 C30 -1.8(5)
C6 N4 N3 Cu2 178.00(16)
C6 N4 N3 C4 0.2(3)
C6 C5 C4 N3 -0.2(3)
C6 C5 C4 C22 179.8(3)
C6 C28 C29 C30 173.7(3)
C6 C28 C33 C32 -173.9(2)
C27 C22 C4 N3 -141.5(3)
C27 C22 C4 C5 38.5(4)
C27 C22 C23 C24 -0.2(4)
C27 C26 C25 C24 -0.3(5)
C21 C16 C17 C18 1.9(4)
C21 C20 C19 C18 0.4(5)
C7 N5 N6 Cu1 -171.19(16)
C7 N5 N6 C9 -0.1(3)
C7 C8 C9 N6 -1.9(3)
C7 C8 C9 C40 178.1(2)
C7 C34 C35 C36 176.0(2)
C23 C22 C4 N3 37.9(4)
C23 C22 C4 C5 -142.2(3)
C23 C22 C27 C26 0.4(4)
C23 C24 C25 C26 0.5(4)
C36 C37 C38 C39 -0.5(4)
C31 C32 C33 C28 0.4(4)
C38 C37 C36 C35 0.3(4)
C38 C39 C34 C35 0.3(3)
C38 C39 C34 C7 -176.4(2)
C25 C24 C23 C22 -0.2(4)
C25 C26 C27 C22 -0.2(4)
C17 C16 C21 C20 -1.6(4)
C17 C18 C19 C20 0.0(5)
C19 C20 C21 C16 0.5(4)
